data_2236295
loop_
_publ_author_name
'Bardajee, Ghasem Rezanejade'
'Lough, Alan J.'
'Winnik, Mitchell A.'

_publ_section_title
;
 5,6-Dimethylpyrazine-2,3-dicarbonitrile
;
_journal_coeditor_code HB6967
_journal_issue 11
_journal_name_full 'Acta Crystallographica Section E'
_journal_page_first o3220
_journal_paper_doi 10.1107/S1600536812043474
_journal_volume 68
_journal_year 2012
_chemical_formula_iupac 'C8 H6 N4'
_chemical_formula_moiety 'C8 H6 N4'
_chemical_formula_sum 'C8 H6 N4'
_chemical_formula_weight 158.17
_chemical_name_systematic
;
5,6-Dimethylpyrazine-2,3-dicarbonitrile
;
_space_group_IT_number 15
_symmetry_cell_setting monoclinic
_symmetry_space_group_name_Hall '-C 2yc'
_symmetry_space_group_name_H-M 'C 1 2/c 1'
_atom_sites_solution_hydrogens geom
_atom_sites_solution_primary direct
_atom_sites_solution_secondary difmap
_cell_angle_alpha 90.00
_cell_angle_beta 130.151(2)
_cell_angle_gamma 90.00
_cell_formula_units_Z 16
_cell_length_a 24.183(2)
_cell_length_b 9.2100(10)
_cell_length_c 18.761(2)
_cell_measurement_reflns_used 3553
_cell_measurement_temperature 150(2)
_cell_measurement_theta_max 27.49
_cell_measurement_theta_min 2.47
_cell_volume 3193.9(6)
_computing_cell_refinement 'SAINT (Bruker, 2007)'
_computing_data_collection 'APEX2 (Bruker, 2007)'
_computing_data_reduction 'SAINT (Bruker, 2007)'
_computing_molecular_graphics 'PLATON (Spek, 2009)'
_computing_publication_material 'SHELXTL (Sheldrick, 2008)'
_computing_structure_refinement 'SHELXL97 (Sheldrick, 2008)'
_computing_structure_solution 'SHELXS97 (Sheldrick, 2008)'
_diffrn_ambient_temperature 150(2)
_diffrn_measured_fraction_theta_full 0.994
_diffrn_measured_fraction_theta_max 0.994
_diffrn_measurement_device_type 'Bruker Kappa APEXII DUO CCD'
_diffrn_measurement_method '\f and \w scans'
_diffrn_radiation_monochromator 'Bruker Triumph'
_diffrn_radiation_source 'fine-focus sealed tube'
_diffrn_radiation_type MoK\a
_diffrn_radiation_wavelength 0.71073
_diffrn_reflns_av_R_equivalents 0.0339
_diffrn_reflns_av_sigmaI/netI 0.0304
_diffrn_reflns_limit_h_max 31
_diffrn_reflns_limit_h_min -31
_diffrn_reflns_limit_k_max 11
_diffrn_reflns_limit_k_min -11
_diffrn_reflns_limit_l_max 24
_diffrn_reflns_limit_l_min -23
_diffrn_reflns_number 7543
_diffrn_reflns_theta_full 27.51
_diffrn_reflns_theta_max 27.51
_diffrn_reflns_theta_min 2.20
_exptl_absorpt_coefficient_mu 0.087
_exptl_absorpt_correction_T_max 0.7456
_exptl_absorpt_correction_T_min 0.7105
_exptl_absorpt_correction_type multi-scan
_exptl_absorpt_process_details '(SADABS; Bruker, 2007)'
_exptl_crystal_colour colourless
_exptl_crystal_density_diffrn 1.316
_exptl_crystal_density_method 'not measured'
_exptl_crystal_description block
_exptl_crystal_F_000 1312
_exptl_crystal_size_max 0.28
_exptl_crystal_size_mid 0.22
_exptl_crystal_size_min 0.18
_refine_diff_density_max 0.214
_refine_diff_density_min -0.211
_refine_ls_extinction_method none
_refine_ls_goodness_of_fit_ref 1.046
_refine_ls_hydrogen_treatment constr
_refine_ls_matrix_type full
_refine_ls_number_parameters 222
_refine_ls_number_reflns 3650
_refine_ls_number_restraints 0
_refine_ls_restrained_S_all 1.046
_refine_ls_R_factor_all 0.0522
_refine_ls_R_factor_gt 0.0389
_refine_ls_shift/su_max 0.001
_refine_ls_shift/su_mean 0.000
_refine_ls_structure_factor_coef Fsqd
_refine_ls_weighting_details 'calc w=1/[\s^2^(Fo^2^)+(0.0570P)^2^+0.5454P] where P=(Fo^2^+2Fc^2^)/3'
_refine_ls_weighting_scheme calc
_refine_ls_wR_factor_gt 0.1003
_refine_ls_wR_factor_ref 0.1098
_reflns_number_gt 2927
_reflns_number_total 3650
_reflns_threshold_expression I>2\s(I)
_cod_data_source_file hb6967.cif
_cod_data_source_block I
_cod_original_cell_volume 3193.8(6)
_cod_original_sg_symbol_H-M 'C 2/c'
_cod_database_code 2236295
_cod_database_fobs_code 2236295

loop_
_symmetry_equiv_pos_as_xyz
'x, y, z'
'-x, y, -z+1/2'
'x+1/2, y+1/2, z'
'-x+1/2, y+1/2, -z+1/2'
'-x, -y, -z'
'x, -y, z-1/2'
'-x+1/2, -y+1/2, -z'
'x+1/2, -y+1/2, z-1/2'

loop_
_atom_site_type_symbol
_atom_site_label
_atom_site_fract_x
_atom_site_fract_y
_atom_site_fract_z
_atom_site_U_iso_or_equiv
_atom_site_adp_type
_atom_site_calc_flag
_atom_site_refinement_flags
_atom_site_occupancy
_atom_site_symmetry_multiplicity
N N1A 0.04856(10) 0.48725(16) 0.69738(13) 0.0248(4) Uani d . 1 1
N N2A 0.19891(9) 0.49247(15) 0.79770(12) 0.0243(4) Uani d . 1 1
N N3A 0.02419(9) 0.11627(19) 0.68396(15) 0.0406(4) Uani d . 1 1
N N4A 0.23018(9) 0.12325(19) 0.81987(14) 0.0376(4) Uani d . 1 1
C C1A 0.08817(10) 0.3648(2) 0.72638(13) 0.0236(4) Uani d . 1 1
C C2A 0.16196(10) 0.3674(2) 0.77523(12) 0.0227(4) Uani d . 1 1
C C3A 0.08416(11) 0.6117(2) 0.71857(12) 0.0249(4) Uani d . 1 1
C C4A 0.16036(11) 0.6147(2) 0.76943(14) 0.0245(4) Uani d . 1 1
C C5A 0.05086(12) 0.2266(2) 0.70240(16) 0.0275(5) Uani d . 1 1
C C6A 0.20185(12) 0.2326(2) 0.80236(17) 0.0269(5) Uani d . 1 1
C C7A 0.04121(14) 0.7493(2) 0.68703(18) 0.0338(6) Uani d . 1 1
H H7AA -0.0082 0.7271 0.6615 0.051 Uiso calc R 1 1
H H7AB 0.0398 0.7954 0.6388 0.051 Uiso calc R 1 1
H H7AC 0.0639 0.8155 0.7402 0.051 Uiso calc R 1 1
C C8A 0.19974(14) 0.7552(2) 0.79508(18) 0.0312(5) Uani d . 1 1
H H8AA 0.2503 0.7364 0.8246 0.047 Uiso calc R 1 1
H H8AB 0.1977 0.8079 0.8387 0.047 Uiso calc R 1 1
H H8AC 0.1771 0.8138 0.7388 0.047 Uiso calc R 1 1
N N1B 0.09889(10) 0.74478(15) 0.54586(13) 0.0259(4) Uani d . 1 1
N N2B 0.14892(10) 0.73602(17) 0.44671(13) 0.0272(4) Uani d . 1 1
N N3B 0.07877(10) 0.3751(2) 0.55725(13) 0.0378(4) Uani d . 1 1
N N4B 0.15302(10) 0.36510(18) 0.42592(13) 0.0367(4) Uani d . 1 1
C C1B 0.10706(10) 0.6194(2) 0.51766(13) 0.0234(4) Uani d . 1 1
C C2B 0.13235(10) 0.6149(2) 0.46911(13) 0.0234(4) Uani d . 1 1
C C3B 0.11532(10) 0.8655(2) 0.52460(13) 0.0258(4) Uani d . 1 1
C C4B 0.14069(10) 0.8614(2) 0.47436(13) 0.0268(4) Uani d . 1 1
C C5B 0.09057(12) 0.4855(2) 0.54051(15) 0.0276(5) Uani d . 1 1
C C6B 0.14345(12) 0.4770(3) 0.44367(16) 0.0277(5) Uani d . 1 1
C C7B 0.10652(13) 1.0064(3) 0.55575(18) 0.0347(6) Uani d . 1 1
H H7BA 0.0831 0.9892 0.5823 0.052 Uiso calc R 1 1
H H7BB 0.0766 1.0721 0.5023 0.052 Uiso calc R 1 1
H H7BC 0.1541 1.0504 0.6031 0.052 Uiso calc R 1 1
C C8B 0.15737(15) 0.9966(3) 0.44719(19) 0.0385(6) Uani d . 1 1
H H8BA 0.1780 0.9705 0.4180 0.058 Uiso calc R 1 1
H H8BB 0.1922 1.0555 0.5029 0.058 Uiso calc R 1 1
H H8BC 0.1128 1.0523 0.4029 0.058 Uiso calc R 1 1

loop_
_atom_site_aniso_label
_atom_site_aniso_U_11
_atom_site_aniso_U_22
_atom_site_aniso_U_33
_atom_site_aniso_U_12
_atom_site_aniso_U_13
_atom_site_aniso_U_23
N1A 0.0244(9) 0.0262(8) 0.0213(8) -0.0012(6) 0.0135(8) -0.0013(6)
N2A 0.0252(9) 0.0241(9) 0.0209(8) -0.0027(6) 0.0136(8) -0.0024(6)
N3A 0.0297(9) 0.0301(8) 0.0433(9) -0.0022(7) 0.0150(8) 0.0007(8)
N4A 0.0269(8) 0.0308(8) 0.0386(9) 0.0008(7) 0.0135(8) -0.0011(7)
C1A 0.0265(9) 0.0230(10) 0.0198(8) -0.0027(8) 0.0142(8) -0.0011(7)
C2A 0.0217(9) 0.0237(9) 0.0183(8) -0.0001(7) 0.0109(7) -0.0010(7)
C3A 0.0306(10) 0.0235(9) 0.0215(9) 0.0014(8) 0.0172(8) -0.0013(7)
C4A 0.0289(10) 0.0238(9) 0.0232(9) -0.0033(8) 0.0178(8) -0.0027(7)
C5A 0.0205(10) 0.0266(11) 0.0260(9) -0.0008(8) 0.0107(8) 0.0018(8)
C6A 0.0220(10) 0.0256(11) 0.0265(10) -0.0046(8) 0.0127(9) -0.0022(8)
C7A 0.0375(13) 0.0221(12) 0.0402(13) 0.0047(8) 0.0242(12) 0.0000(8)
C8A 0.0340(12) 0.0226(12) 0.0319(11) -0.0049(8) 0.0190(10) -0.0034(7)
N1B 0.0249(9) 0.0257(10) 0.0246(10) 0.0005(6) 0.0148(8) -0.0026(6)
N2B 0.0265(10) 0.0275(9) 0.0250(9) -0.0025(6) 0.0155(9) 0.0003(6)
N3B 0.0564(12) 0.0305(8) 0.0387(9) -0.0069(8) 0.0362(9) -0.0043(7)
N4B 0.0504(11) 0.0293(8) 0.0418(9) 0.0023(8) 0.0349(9) 0.0005(7)
C1B 0.0215(9) 0.0252(10) 0.0201(8) -0.0014(7) 0.0119(8) -0.0008(7)
C2B 0.0213(9) 0.0246(10) 0.0198(8) -0.0013(7) 0.0113(8) -0.0008(7)
C3B 0.0187(9) 0.0250(10) 0.0226(9) -0.0008(7) 0.0083(8) -0.0009(7)
C4B 0.0216(9) 0.0274(10) 0.0231(9) -0.0002(8) 0.0106(8) 0.0010(8)
C5B 0.0333(11) 0.0283(12) 0.0242(10) -0.0009(8) 0.0198(9) -0.0025(8)
C6B 0.0294(11) 0.0323(12) 0.0247(10) -0.0021(9) 0.0190(9) 0.0015(8)
C7B 0.0325(12) 0.0301(12) 0.0384(12) 0.0015(9) 0.0215(11) -0.0023(9)
C8B 0.0439(14) 0.0301(13) 0.0432(14) -0.0044(9) 0.0288(12) 0.0023(9)

loop_
_atom_type_symbol
_atom_type_description
_atom_type_scat_dispersion_real
_atom_type_scat_dispersion_imag
_atom_type_scat_source
C C 0.0033 0.0016 'International Tables Vol C Tables 4.2.6.8 and 6.1.1.4'
H H 0.0000 0.0000 'International Tables Vol C Tables 4.2.6.8 and 6.1.1.4'
N N 0.0061 0.0033 'International Tables Vol C Tables 4.2.6.8 and 6.1.1.4'

loop_
_geom_angle_atom_site_label_1
_geom_angle_atom_site_label_2
_geom_angle_atom_site_label_3
_geom_angle
C3A N1A C1A 116.49(17)
C4A N2A C2A 116.36(17)
N1A C1A C2A 122.05(17)
N1A C1A C5A 118.06(17)
C2A C1A C5A 119.86(17)
N2A C2A C1A 122.25(17)
N2A C2A C6A 117.74(17)
C1A C2A C6A 120.00(17)
N1A C3A C4A 121.55(17)
N1A C3A C7A 117.42(18)
C4A C3A C7A 121.03(18)
N2A C4A C3A 121.30(16)
N2A C4A C8A 117.84(18)
C3A C4A C8A 120.83(17)
N3A C5A C1A 176.9(2)
N4A C6A C2A 176.6(3)
C3A C7A H7AA 109.5
C3A C7A H7AB 109.5
H7AA C7A H7AB 109.5
C3A C7A H7AC 109.5
H7AA C7A H7AC 109.5
H7AB C7A H7AC 109.5
C4A C8A H8AA 109.5
C4A C8A H8AB 109.5
H8AA C8A H8AB 109.5
C4A C8A H8AC 109.5
H8AA C8A H8AC 109.5
H8AB C8A H8AC 109.5
C3B N1B C1B 117.12(19)
C4B N2B C2B 116.69(19)
N1B C1B C2B 121.73(17)
N1B C1B C5B 118.72(18)
C2B C1B C5B 119.53(17)
N2B C2B C1B 121.89(17)
N2B C2B C6B 118.18(18)
C1B C2B C6B 119.91(17)
N1B C3B C4B 121.32(17)
N1B C3B C7B 117.71(19)
C4B C3B C7B 120.97(19)
N2B C4B C3B 121.25(18)
N2B C4B C8B 116.6(2)
C3B C4B C8B 122.12(18)
N3B C5B C1B 176.8(2)
N4B C6B C2B 177.9(2)
C3B C7B H7BA 109.5
C3B C7B H7BB 109.5
H7BA C7B H7BB 109.5
C3B C7B H7BC 109.5
H7BA C7B H7BC 109.5
H7BB C7B H7BC 109.5
C4B C8B H8BA 109.5
C4B C8B H8BB 109.5
H8BA C8B H8BB 109.5
C4B C8B H8BC 109.5
H8BA C8B H8BC 109.5
H8BB C8B H8BC 109.5

loop_
_geom_bond_atom_site_label_1
_geom_bond_atom_site_label_2
_geom_bond_distance
N1A C3A 1.331(2)
N1A C1A 1.346(3)
N2A C4A 1.334(2)
N2A C2A 1.348(2)
N3A C5A 1.132(3)
N4A C6A 1.141(3)
C1A C2A 1.384(3)
C1A C5A 1.454(3)
C2A C6A 1.448(3)
C3A C4A 1.428(3)
C3A C7A 1.497(3)
C4A C8A 1.491(3)
C7A H7AA 0.9800
C7A H7AB 0.9800
C7A H7AC 0.9800
C8A H8AA 0.9800
C8A H8AB 0.9800
C8A H8AC 0.9800
N1B C3B 1.326(3)
N1B C1B 1.337(3)
N2B C4B 1.333(3)
N2B C2B 1.341(3)
N3B C5B 1.153(3)
N4B C6B 1.151(3)
C1B C2B 1.387(3)
C1B C5B 1.444(3)
C2B C6B 1.442(3)
C3B C4B 1.418(3)
C3B C7B 1.494(3)
C4B C8B 1.496(3)
C7B H7BA 0.9800
C7B H7BB 0.9800
C7B H7BC 0.9800
C8B H8BA 0.9800
C8B H8BB 0.9800
C8B H8BC 0.9800

loop_
_geom_torsion_atom_site_label_1
_geom_torsion_atom_site_label_2
_geom_torsion_atom_site_label_3
_geom_torsion_atom_site_label_4
_geom_torsion
C3A N1A C1A C2A -0.4(3)
C3A N1A C1A C5A -178.40(18)
C4A N2A C2A C1A -0.7(3)
C4A N2A C2A C6A 178.1(2)
N1A C1A C2A N2A 0.7(3)
C5A C1A C2A N2A 178.75(17)
N1A C1A C2A C6A -178.02(17)
C5A C1A C2A C6A 0.0(3)
C1A N1A C3A C4A 0.0(3)
C1A N1A C3A C7A -179.98(19)
C2A N2A C4A C3A 0.3(3)
C2A N2A C4A C8A 178.52(19)
N1A C3A C4A N2A 0.0(3)
C7A C3A C4A N2A -179.99(18)
N1A C3A C4A C8A -178.13(18)
C7A C3A C4A C8A 1.8(3)
C3B N1B C1B C2B 0.7(3)
C3B N1B C1B C5B 179.24(18)
C4B N2B C2B C1B 0.7(3)
C4B N2B C2B C6B -177.5(2)
N1B C1B C2B N2B -1.0(3)
C5B C1B C2B N2B -179.54(17)
N1B C1B C2B C6B 177.20(19)
C5B C1B C2B C6B -1.3(3)
C1B N1B C3B C4B -0.2(3)
C1B N1B C3B C7B -179.94(19)
C2B N2B C4B C3B -0.3(3)
C2B N2B C4B C8B -178.47(19)
N1B C3B C4B N2B 0.0(3)
C7B C3B C4B N2B 179.73(19)
N1B C3B C4B C8B 178.10(19)
C7B C3B C4B C8B -2.2(3)

loop_
_cod_related_entry_id
_cod_related_entry_database
_cod_related_entry_code
1 ChemSpider 264646
